data_7002995
loop_
_publ_author_name
'de Paula, Queite A.'
'Liu, Qin'
'Almaraz, Elky'
'Denny, Jason A.'
'Mangrum, John B.'
'Bhuvanesh, Nattamai'
'Darensbourg, Marcetta Y.'
'Farrell, Nicholas P.'

_publ_section_title
;
 Reactions of palladium and gold complexes with zinc-thiolate chelates
 using electrospray mass spectrometry and X-ray diffraction: molecular
 identification of [Pd(bme-dach)], [Au(bme-dach]+ and
 [ZnCl(bme-dach)]2Pd
;
_journal_issue 48
_journal_name_full 'Dalton Transactions'
_journal_page_first 10896
_journal_page_last 10903
_journal_paper_doi 10.1039/b917748p
_journal_year 2009
_chemical_formula_sum 'C9 H18 N2 Pd S2'
_chemical_formula_weight 324.77
_chemical_name_systematic
;
?
;
_space_group_IT_number 62
_symmetry_cell_setting orthorhombic
_symmetry_space_group_name_Hall '-P 2ac 2n'
_symmetry_space_group_name_H-M 'P n m a'
_atom_sites_solution_hydrogens geom
_atom_sites_solution_primary direct
_atom_sites_solution_secondary difmap
_audit_creation_method SHELXL-97
_cell_angle_alpha 90.00
_cell_angle_beta 90.00
_cell_angle_gamma 90.00
_cell_formula_units_Z 4
_cell_length_a 9.961(5)
_cell_length_b 15.105(7)
_cell_length_c 7.514(4)
_cell_measurement_reflns_used 1825
_cell_measurement_temperature 110(2)
_cell_measurement_theta_max 28.23
_cell_measurement_theta_min 2.70
_cell_volume 1130.6(10)
_computing_cell_refinement
;
APEX-II(BRUKER-NONIUS, 2003)
;
_computing_data_collection 'Bruker smart'
_computing_data_reduction APEX-II
_computing_molecular_graphics 'X-SEED (Barbour, 2001)'
_computing_publication_material 'Bruker SHELXTL'
_computing_structure_refinement 'SHELXL-97 (Sheldrick, 2008)'
_computing_structure_solution 'SHELXS-97 (Sheldrick, 2008)'
_diffrn_ambient_temperature 110(2)
_diffrn_measured_fraction_theta_full 0.999
_diffrn_measured_fraction_theta_max 0.999
_diffrn_measurement_device_type 'Bruker SMART CCD'
_diffrn_measurement_method '\w scans'
_diffrn_radiation_monochromator graphite
_diffrn_radiation_source 'fine-focus sealed tube'
_diffrn_radiation_type MoK\a
_diffrn_radiation_wavelength 0.71073
_diffrn_reflns_av_R_equivalents 0.0877
_diffrn_reflns_av_sigmaI/netI 0.0642
_diffrn_reflns_limit_h_max 12
_diffrn_reflns_limit_h_min -12
_diffrn_reflns_limit_k_max 13
_diffrn_reflns_limit_k_min -19
_diffrn_reflns_limit_l_max 9
_diffrn_reflns_limit_l_min -9
_diffrn_reflns_number 7572
_diffrn_reflns_theta_full 27.49
_diffrn_reflns_theta_max 27.49
_diffrn_reflns_theta_min 2.70
_exptl_absorpt_coefficient_mu 1.974
_exptl_absorpt_correction_T_max 0.9060
_exptl_absorpt_correction_T_min 0.6763
_exptl_absorpt_correction_type multi-scan
_exptl_absorpt_process_details 'SADABS; (Sheldrick, 2006)'
_exptl_crystal_colour yellow
_exptl_crystal_density_diffrn 1.908
_exptl_crystal_density_method 'not measured'
_exptl_crystal_description needle
_exptl_crystal_F_000 656
_exptl_crystal_size_max 0.22
_exptl_crystal_size_mid 0.05
_exptl_crystal_size_min 0.05
_refine_diff_density_max 2.311
_refine_diff_density_min -1.693
_refine_diff_density_rms 0.220
_refine_ls_extinction_method none
_refine_ls_goodness_of_fit_ref 1.098
_refine_ls_hydrogen_treatment constr
_refine_ls_matrix_type full
_refine_ls_number_parameters 71
_refine_ls_number_reflns 1347
_refine_ls_number_restraints 24
_refine_ls_restrained_S_all 1.113
_refine_ls_R_factor_all 0.0905
_refine_ls_R_factor_gt 0.0618
_refine_ls_shift/su_max 0.000
_refine_ls_shift/su_mean 0.000
_refine_ls_structure_factor_coef Fsqd
_refine_ls_weighting_details 'calc w=1/[\s^2^(Fo^2^)+(0.0965P)^2^+4.1624P] where P=(Fo^2^+2Fc^2^)/3'
_refine_ls_weighting_scheme calc
_refine_ls_wR_factor_gt 0.1614
_refine_ls_wR_factor_ref 0.1809
_reflns_number_gt 915
_reflns_number_total 1347
_reflns_threshold_expression >2sigma(I)
_cod_data_source_file b917748p.txt
_cod_data_source_block pnma
_cod_depositor_comments
;
The following automatic conversions were performed:
'_symmetry_cell_setting' value 'Orthorhombic' changed to 'orthorhombic'
according to '/home/saulius/struct/CIF-dictionaries/cif_core.dic'
dictionary named 'cif_core.dic' version 2.4.1 from 2010-06-29.

Automatic conversion script
Id: cif_fix_enum 1527 2010-12-29 10:47:43Z saulius 
;
_cod_original_cell_volume 1130.5(9)
_cod_original_sg_symbol_H-M Pnma
_cod_database_code 7002995

loop_
_symmetry_equiv_pos_as_xyz
'x, y, z'
'-x+1/2, -y, z+1/2'
'-x, y+1/2, -z'
'x+1/2, -y+1/2, -z+1/2'
'-x, -y, -z'
'x-1/2, y, -z-1/2'
'x, -y-1/2, z'
'-x-1/2, y-1/2, z-1/2'

loop_
_atom_site_label
_atom_site_type_symbol
_atom_site_fract_x
_atom_site_fract_y
_atom_site_fract_z
_atom_site_U_iso_or_equiv
_atom_site_adp_type
_atom_site_occupancy
_atom_site_symmetry_multiplicity
_atom_site_calc_flag
_atom_site_refinement_flags
_atom_site_disorder_assembly
_atom_site_disorder_group
Pd1 Pd 0.62420(9) 0.2500 0.30115(9) 0.0246(3) Uani 1 2 d S . .
S1 S 0.6220(2) 0.36719(12) 0.4929(2) 0.0268(4) Uani 1 1 d . . .
C1 C 0.6104(13) 0.4511(6) 0.3218(12) 0.055(3) Uani 1 1 d . . .
H1A H 0.5144 0.4645 0.3015 0.066 Uiso 1 1 calc R A -1
H1B H 0.6534 0.5058 0.3667 0.066 Uiso 1 1 calc R A -1
C2 C 0.6708(13) 0.4285(8) 0.1529(16) 0.0357(18) Uani 0.702(13) 1 d PU B -1
H2A H 0.7698 0.4308 0.1649 0.043 Uiso 0.702(13) 1 calc PR B -1
H2B H 0.6440 0.4730 0.0630 0.043 Uiso 0.702(13) 1 calc PR B -1
C2A C 0.567(3) 0.4272(19) 0.149(4) 0.0357(18) Uani 0.298(13) 1 d P B -2
H2A1 H 0.5932 0.4743 0.0644 0.043 Uiso 0.298(13) 1 calc PR B -2
H2A2 H 0.4683 0.4222 0.1482 0.043 Uiso 0.298(13) 1 calc PR B -2
C3 C 0.5017(9) 0.3286(6) -0.0047(12) 0.0435(17) Uani 1 1 d U B .
H3A H 0.4291 0.3383 0.0832 0.052 Uiso 1 1 calc R . .
H3B H 0.4957 0.3770 -0.0933 0.052 Uiso 1 1 calc R . .
C4 C 0.4761(14) 0.2500 -0.091(2) 0.061(4) Uani 1 2 d S . .
H4A H 0.5289 0.2500 -0.2028 0.074 Uiso 1 2 calc SR . .
H4B H 0.3801 0.2500 -0.1254 0.074 Uiso 1 2 calc SR . .
C5 C 0.7438(9) 0.3054(6) -0.0306(11) 0.0429(17) Uani 1 1 d U . .
H5A H 0.8308 0.3278 0.0145 0.052 Uiso 1 1 calc R . .
H5B H 0.7308 0.3278 -0.1532 0.052 Uiso 1 1 calc R . .
N1 N 0.6304(7) 0.3373(5) 0.0882(9) 0.0378(13) Uani 1 1 d U . .

loop_
_atom_site_aniso_label
_atom_site_aniso_U_11
_atom_site_aniso_U_22
_atom_site_aniso_U_33
_atom_site_aniso_U_23
_atom_site_aniso_U_13
_atom_site_aniso_U_12
Pd1 0.0400(5) 0.0183(4) 0.0157(4) 0.000 -0.0021(4) 0.000
S1 0.0364(10) 0.0232(9) 0.0209(9) -0.0052(6) -0.0011(8) 0.0011(9)
C1 0.107(10) 0.021(4) 0.038(5) -0.002(4) 0.002(5) 0.004(5)
C2 0.039(4) 0.039(4) 0.029(4) 0.019(3) -0.006(3) -0.003(4)
C2A 0.039(4) 0.039(4) 0.029(4) 0.019(3) -0.006(3) -0.003(4)
C3 0.041(3) 0.056(4) 0.034(4) 0.020(3) -0.005(3) 0.001(3)
C4 0.031(7) 0.100(13) 0.053(9) 0.000 0.003(6) 0.000
C5 0.036(3) 0.061(4) 0.032(3) 0.024(3) 0.001(3) -0.007(3)
N1 0.045(3) 0.042(3) 0.027(3) 0.011(2) -0.005(2) -0.001(3)

loop_
_atom_type_symbol
_atom_type_description
_atom_type_scat_dispersion_real
_atom_type_scat_dispersion_imag
_atom_type_scat_source
C C 0.0033 0.0016 'International Tables Vol C Tables 4.2.6.8 and 6.1.1.4'
H H 0.0000 0.0000 'International Tables Vol C Tables 4.2.6.8 and 6.1.1.4'
N N 0.0061 0.0033 'International Tables Vol C Tables 4.2.6.8 and 6.1.1.4'
S S 0.1246 0.1234 'International Tables Vol C Tables 4.2.6.8 and 6.1.1.4'
Pd Pd -0.9988 1.0072 'International Tables Vol C Tables 4.2.6.8 and 6.1.1.4'

loop_
_geom_angle_atom_site_label_1
_geom_angle_atom_site_label_2
_geom_angle_atom_site_label_3
_geom_angle
_geom_angle_site_symmetry_1
_geom_angle_site_symmetry_3
_geom_angle_publ_flag
N1 Pd1 N1 79.0(4) 7_565 . ?
N1 Pd1 S1 168.6(2) 7_565 . ?
N1 Pd1 S1 89.7(2) . . ?
N1 Pd1 S1 89.7(2) 7_565 7_565 ?
N1 Pd1 S1 168.6(2) . 7_565 ?
S1 Pd1 S1 101.70(10) . 7_565 ?
C1 S1 Pd1 95.5(3) . . ?
C2A C1 C2 42.3(13) . . ?
C2A C1 S1 119.6(13) . . ?
C2 C1 S1 115.6(8) . . ?
C2A C1 H1A 67.5 . . ?
C2 C1 H1A 108.4 . . ?
S1 C1 H1A 108.4 . . ?
C2A C1 H1B 131.0 . . ?
C2 C1 H1B 108.4 . . ?
S1 C1 H1B 108.4 . . ?
H1A C1 H1B 107.4 . . ?
C1 C2 N1 112.7(9) . . ?
C1 C2 H2A 109.1 . . ?
N1 C2 H2A 109.1 . . ?
C1 C2 H2B 109.1 . . ?
N1 C2 H2B 109.1 . . ?
H2A C2 H2B 107.8 . . ?
C1 C2A N1 111.7(18) . . ?
C1 C2A H2A1 109.3 . . ?
N1 C2A H2A1 109.3 . . ?
C1 C2A H2A2 109.3 . . ?
N1 C2A H2A2 109.3 . . ?
H2A1 C2A H2A2 107.9 . . ?
C4 C3 N1 117.6(9) . . ?
C4 C3 H3A 107.9 . . ?
N1 C3 H3A 107.9 . . ?
C4 C3 H3B 107.9 . . ?
N1 C3 H3B 107.9 . . ?
H3A C3 H3B 107.2 . . ?
C3 C4 C3 119.1(13) . 7_565 ?
C3 C4 H4A 107.5 . . ?
C3 C4 H4A 107.5 7_565 . ?
C3 C4 H4B 107.5 . . ?
C3 C4 H4B 107.5 7_565 . ?
H4A C4 H4B 107.0 . . ?
N1 C5 C5 108.5(4) . 7_565 ?
N1 C5 H5A 110.0 . . ?
C5 C5 H5A 110.0 7_565 . ?
N1 C5 H5B 110.0 . . ?
C5 C5 H5B 110.0 7_565 . ?
H5A C5 H5B 108.4 . . ?
C3 N1 C2 117.8(8) . . ?
C3 N1 C5 110.0(7) . . ?
C2 N1 C5 106.2(7) . . ?
C3 N1 C2A 82.4(12) . . ?
C2 N1 C2A 39.1(12) . . ?
C5 N1 C2A 138.3(13) . . ?
C3 N1 Pd1 106.5(5) . . ?
C2 N1 Pd1 109.8(6) . . ?
C5 N1 Pd1 105.9(5) . . ?
C2A N1 Pd1 108.3(10) . . ?

loop_
_geom_bond_atom_site_label_1
_geom_bond_atom_site_label_2
_geom_bond_distance
_geom_bond_site_symmetry_2
_geom_bond_publ_flag
Pd1 N1 2.074(7) 7_565 ?
Pd1 N1 2.074(7) . ?
Pd1 S1 2.2825(19) . ?
Pd1 S1 2.2825(19) 7_565 ?
S1 C1 1.808(9) . ?
C1 C2A 1.41(3) . ?
C1 C2 1.445(16) . ?
C1 H1A 0.9900 . ?
C1 H1B 0.9900 . ?
C2 N1 1.515(14) . ?
C2 H2A 0.9900 . ?
C2 H2B 0.9900 . ?
C2A N1 1.57(3) . ?
C2A H2A1 0.9900 . ?
C2A H2A2 0.9900 . ?
C3 C4 1.378(11) . ?
C3 N1 1.465(11) . ?
C3 H3A 0.9900 . ?
C3 H3B 0.9900 . ?
C4 C3 1.378(11) 7_565 ?
C4 H4A 0.9900 . ?
C4 H4B 0.9900 . ?
C5 N1 1.518(11) . ?
C5 C5 1.674(18) 7_565 ?
C5 H5A 0.9900 . ?
C5 H5B 0.9900 . ?

loop_
_geom_torsion_atom_site_label_1
_geom_torsion_atom_site_label_2
_geom_torsion_atom_site_label_3
_geom_torsion_atom_site_label_4
_geom_torsion
_geom_torsion_site_symmetry_1
_geom_torsion_site_symmetry_2
_geom_torsion_site_symmetry_3
_geom_torsion_site_symmetry_4
_geom_torsion_publ_flag
N1 Pd1 S1 C1 9.5(12) 7_565 . . . ?
N1 Pd1 S1 C1 5.3(5) . . . . ?
S1 Pd1 S1 C1 -175.7(4) 7_565 . . . ?
Pd1 S1 C1 C2A 18.5(18) . . . . ?
Pd1 S1 C1 C2 -29.4(10) . . . . ?
C2A C1 C2 N1 -58.8(18) . . . . ?
S1 C1 C2 N1 47.9(13) . . . . ?
C2 C1 C2A N1 55.3(17) . . . . ?
S1 C1 C2A N1 -41(3) . . . . ?
N1 C3 C4 C3 46.3(18) . . . 7_565 ?
C4 C3 N1 C2 168.5(10) . . . . ?
C4 C3 N1 C5 46.6(12) . . . . ?
C4 C3 N1 C2A -174.6(14) . . . . ?
C4 C3 N1 Pd1 -67.7(11) . . . . ?
C1 C2 N1 C3 82.6(11) . . . . ?
C1 C2 N1 C5 -153.6(9) . . . . ?
C1 C2 N1 C2A 55.4(17) . . . . ?
C1 C2 N1 Pd1 -39.5(11) . . . . ?
C5 C5 N1 C3 -77.2(6) 7_565 . . . ?
C5 C5 N1 C2 154.3(5) 7_565 . . . ?
C5 C5 N1 C2A -178.5(17) 7_565 . . . ?
C5 C5 N1 Pd1 37.6(4) 7_565 . . . ?
C1 C2A N1 C3 147(2) . . . . ?
C1 C2A N1 C2 -56.8(18) . . . . ?
C1 C2A N1 C5 -101(2) . . . . ?
C1 C2A N1 Pd1 42(2) . . . . ?
N1 Pd1 N1 C3 68.6(6) 7_565 . . . ?
S1 Pd1 N1 C3 -112.3(6) . . . . ?
S1 Pd1 N1 C3 72.8(13) 7_565 . . . ?
N1 Pd1 N1 C2 -162.8(6) 7_565 . . . ?
S1 Pd1 N1 C2 16.4(7) . . . . ?
S1 Pd1 N1 C2 -158.5(9) 7_565 . . . ?
N1 Pd1 N1 C5 -48.6(6) 7_565 . . . ?
S1 Pd1 N1 C5 130.6(5) . . . . ?
S1 Pd1 N1 C5 -44.3(14) 7_565 . . . ?
N1 Pd1 N1 C2A 155.8(12) 7_565 . . . ?
S1 Pd1 N1 C2A -25.0(13) . . . . ?
S1 Pd1 N1 C2A 160.1(15) 7_565 . . . ?
